data_7059839
loop_
_publ_author_name
'Sharutin, Vladimir V.'
'Sharutina, Olga K.'
'Novikov, Alexander S.'
'Adonin, Sergey A.'

_publ_section_title
;
 Substituent-dependent reactivity of triarylantimony(iii) toward I2:
 isolation of [Ar3SbI]+ salt
;
_journal_issue 34
_journal_name_full 'New Journal of Chemistry'
_journal_page_first 14339
_journal_page_last 14342
_journal_paper_doi 10.1039/D0NJ02774J
_journal_volume 44
_journal_year 2020
_chemical_formula_sum 'C21 H18 Br3 I4 O3 Sb'
_chemical_formula_weight 1187.43
_space_group_crystal_system triclinic
_space_group_IT_number 2
_space_group_name_Hall '-P 1'
_space_group_name_H-M_alt 'P -1'
_atom_sites_solution_hydrogens geom
_atom_sites_solution_primary direct
_atom_sites_solution_secondary difmap
_audit_creation_method SHELXL-2014/7
_audit_update_record
;
2020-07-28 deposited with the CCDC.	2020-07-30 downloaded from the CCDC.
;
_cell_angle_alpha 87.26(3)
_cell_angle_beta 80.96(3)
_cell_angle_gamma 82.24(3)
_cell_formula_units_Z 2
_cell_length_a 9.4322(19)
_cell_length_b 12.154(2)
_cell_length_c 13.144(3)
_cell_measurement_reflns_used 5475
_cell_measurement_temperature 293(2)
_cell_measurement_theta_max 25.86
_cell_measurement_theta_min 2.95
_cell_volume 1473.9(5)
_computing_cell_refinement 'SAINT (Bruker-AXS, 2004)'
_computing_data_collection 'APEX2 (Bruker-AXS, 2004)'
_computing_data_reduction 'SAINT (Bruker-AXS, 2004)'
_computing_molecular_graphics 'ShelXle (H\"ubschle, 2011)'
_computing_publication_material 'CIFTAB-2014 (Sheldrick, 2014)'
_computing_structure_refinement 'SHELXL-2014 (Sheldrick, 2014)'
_computing_structure_solution 'SHELXS-2014 (Sheldrick, 2014)'
_diffrn_ambient_temperature 293(2)
_diffrn_detector_area_resol_mean 25
_diffrn_measured_fraction_theta_full 0.990
_diffrn_measured_fraction_theta_max 0.976
_diffrn_measurement_device 'four-circle diffractometer'
_diffrn_measurement_device_type 'D8 QUEST'
_diffrn_measurement_method '\f scans'
_diffrn_radiation_monochromator graphite
_diffrn_radiation_probe x-ray
_diffrn_radiation_source 'fine-focus sealed tube'
_diffrn_radiation_type MoK\a
_diffrn_radiation_wavelength 0.71073
_diffrn_reflns_av_R_equivalents 0.0393
_diffrn_reflns_av_unetI/netI 0.0305
_diffrn_reflns_Laue_measured_fraction_full 0.990
_diffrn_reflns_Laue_measured_fraction_max 0.976
_diffrn_reflns_limit_h_max 11
_diffrn_reflns_limit_h_min -11
_diffrn_reflns_limit_k_max 14
_diffrn_reflns_limit_k_min -14
_diffrn_reflns_limit_l_max 15
_diffrn_reflns_limit_l_min -15
_diffrn_reflns_number 22024
_diffrn_reflns_point_group_measured_fraction_full 0.990
_diffrn_reflns_point_group_measured_fraction_max 0.976
_diffrn_reflns_theta_full 25.500
_diffrn_reflns_theta_max 25.677
_diffrn_reflns_theta_min 2.948
_diffrn_source 'sealed X-ray tube'
_exptl_absorpt_coefficient_mu 9.212
_exptl_absorpt_correction_T_max 0.4306
_exptl_absorpt_correction_T_min 0.1753
_exptl_absorpt_correction_type multi-scan
_exptl_absorpt_process_details 'SADABS (Bruker-AXS, 2004)'
_exptl_crystal_colour brown
_exptl_crystal_density_diffrn 2.675
_exptl_crystal_description block
_exptl_crystal_F_000 1072
_exptl_crystal_size_max 0.290
_exptl_crystal_size_mid 0.160
_exptl_crystal_size_min 0.110
_refine_diff_density_max 1.263
_refine_diff_density_min -1.208
_refine_diff_density_rms 0.140
_refine_ls_extinction_method none
_refine_ls_goodness_of_fit_ref 1.018
_refine_ls_hydrogen_treatment constr
_refine_ls_matrix_type full
_refine_ls_number_parameters 289
_refine_ls_number_reflns 5461
_refine_ls_number_restraints 0
_refine_ls_restrained_S_all 1.018
_refine_ls_R_factor_all 0.0539
_refine_ls_R_factor_gt 0.0357
_refine_ls_shift/su_max 0.000
_refine_ls_shift/su_mean 0.000
_refine_ls_structure_factor_coef Fsqd
_refine_ls_weighting_details 'w=1/[\s^2^(Fo^2^)+(0.0448P)^2^+4.5122P] where P=(Fo^2^+2Fc^2^)/3'
_refine_ls_weighting_scheme calc
_refine_ls_wR_factor_gt 0.0844
_refine_ls_wR_factor_ref 0.0945
_reflns_Friedel_coverage 0.000
_reflns_number_gt 4191
_reflns_number_total 5461
_reflns_threshold_expression >2\s(I)
_cod_data_source_file d0nj02774j2.cif
_cod_data_source_block 1760
_cod_depositor_comments
;Adding full bibliography for 7059839--7059842.cif.

 Adding full bibliography for 7059839--7059842.cif.
;
_cod_original_cell_volume 1474.0(5)
_cod_database_code 7059839
_shelx_shelxl_version_number 2014/7
_shelx_space_group_comment
;
The symmetry employed for this shelxl refinement is uniquely defined
by the following loop, which should always be used as a source of
symmetry information in preference to the above space-group names.
They are only intended as comments.
;
_shelx_estimated_absorpt_t_min 0.175
_shelx_estimated_absorpt_t_max 0.431

loop_
_space_group_symop_operation_xyz
'x, y, z'
'-x, -y, -z'

loop_
_atom_site_label
_atom_site_type_symbol
_atom_site_fract_x
_atom_site_fract_y
_atom_site_fract_z
_atom_site_U_iso_or_equiv
_atom_site_adp_type
_atom_site_occupancy
_atom_site_site_symmetry_order
_atom_site_calc_flag
_atom_site_refinement_flags_posn
_atom_site_refinement_flags_adp
_atom_site_refinement_flags_occupancy
_atom_site_disorder_assembly
_atom_site_disorder_group
C1 C 0.2382(12) -0.0049(7) 0.4418(8) 0.087(3) Uani 1 1 d . . . . .
H1A H 0.1518 0.0310 0.4818 0.131 Uiso 1 1 calc R U . . .
H1B H 0.3100 -0.0267 0.4858 0.131 Uiso 1 1 calc R U . . .
H1C H 0.2165 -0.0696 0.4111 0.131 Uiso 1 1 calc R U . . .
C2 C 0.2283(8) 0.0845(5) 0.2788(6) 0.0456(16) Uani 1 1 d . . . . .
C3 C 0.1147(9) 0.0391(7) 0.2566(7) 0.062(2) Uani 1 1 d . . . . .
H3 H 0.0714 -0.0108 0.3033 0.075 Uiso 1 1 calc R U . . .
C4 C 0.0631(9) 0.0652(7) 0.1670(8) 0.069(2) Uani 1 1 d . . . . .
H4 H -0.0151 0.0325 0.1530 0.082 Uiso 1 1 calc R U . . .
C5 C 0.1220(8) 0.1373(7) 0.0977(6) 0.0578(19) Uani 1 1 d . . . . .
C6 C 0.2386(7) 0.1839(6) 0.1171(5) 0.0466(16) Uani 1 1 d . . . . .
H6 H 0.2822 0.2331 0.0697 0.056 Uiso 1 1 calc R U . . .
C7 C 0.2898(7) 0.1561(5) 0.2083(5) 0.0394(14) Uani 1 1 d . . . . .
C8 C 0.1621(9) 0.4967(6) 0.2986(6) 0.060(2) Uani 1 1 d . . . . .
H8A H 0.0924 0.4918 0.3598 0.090 Uiso 1 1 calc R U . . .
H8B H 0.1159 0.4932 0.2390 0.090 Uiso 1 1 calc R U . . .
H8C H 0.2013 0.5658 0.2970 0.090 Uiso 1 1 calc R U . . .
C9 C 0.4380(7) 0.2936(5) 0.3836(5) 0.0394(14) Uani 1 1 d . . . . .
C10 C 0.3342(7) 0.3856(5) 0.3862(5) 0.0422(15) Uani 1 1 d . . . . .
C11 C 0.2989(8) 0.4461(6) 0.4747(6) 0.0523(18) Uani 1 1 d . . . . .
H11 H 0.2289 0.5080 0.4781 0.063 Uiso 1 1 calc R U . . .
C12 C 0.3674(9) 0.4144(6) 0.5569(6) 0.0564(19) Uani 1 1 d . . . . .
H12 H 0.3437 0.4548 0.6169 0.068 Uiso 1 1 calc R U . . .
C13 C 0.4712(8) 0.3233(6) 0.5519(5) 0.0491(17) Uani 1 1 d . . . . .
C14 C 0.5076(8) 0.2612(6) 0.4652(5) 0.0478(16) Uani 1 1 d . . . . .
H14 H 0.5774 0.1991 0.4622 0.057 Uiso 1 1 calc R U . . .
C15 C 0.5953(15) 0.1187(8) -0.0760(7) 0.103(4) Uani 1 1 d . . . . .
H15A H 0.5607 0.1717 -0.1259 0.155 Uiso 1 1 calc R U . . .
H15B H 0.5484 0.0533 -0.0754 0.155 Uiso 1 1 calc R U . . .
H15C H 0.6981 0.0993 -0.0939 0.155 Uiso 1 1 calc R U . . .
C16 C 0.6013(8) 0.2653(6) 0.0343(5) 0.0480(16) Uani 1 1 d . . . . .
C17 C 0.5626(7) 0.3080(5) 0.1304(5) 0.0394(14) Uani 1 1 d . . . . .
C18 C 0.5988(8) 0.4073(6) 0.1529(5) 0.0478(17) Uani 1 1 d . . . . .
H18 H 0.5735 0.4349 0.2190 0.057 Uiso 1 1 calc R U . . .
C19 C 0.6721(10) 0.4645(7) 0.0774(7) 0.067(2) Uani 1 1 d . . . . .
C20 C 0.7095(12) 0.4237(9) -0.0184(7) 0.085(3) Uani 1 1 d . . . . .
H20 H 0.7606 0.4648 -0.0696 0.102 Uiso 1 1 calc R U . . .
C21 C 0.6744(11) 0.3242(8) -0.0416(6) 0.078(3) Uani 1 1 d . . . . .
H21 H 0.6998 0.2972 -0.1079 0.093 Uiso 1 1 calc R U . . .
O1 O 0.2908(6) 0.0682(4) 0.3648(4) 0.0602(14) Uani 1 1 d . . . . .
O2 O 0.5646(6) 0.1650(4) 0.0217(4) 0.0599(14) Uani 1 1 d . . . . .
O3 O 0.2751(6) 0.4075(4) 0.2989(4) 0.0516(12) Uani 1 1 d . . . . .
Br1 Br 0.05245(14) 0.17129(10) -0.02696(10) 0.1024(4) Uani 1 1 d . . . . .
Br2 Br 0.73076(15) 0.59728(9) 0.10872(10) 0.1022(4) Uani 1 1 d . . . . .
Br3 Br 0.56363(12) 0.28227(10) 0.66692(7) 0.0852(3) Uani 1 1 d . . . . .
Sb1 Sb 0.47281(5) 0.20942(3) 0.24589(3) 0.03681(12) Uani 1 1 d . . . . .
I1 I 0.65765(5) 0.02960(4) 0.26789(4) 0.05228(14) Uani 1 1 d . . . . .
I2 I 0.86300(7) 0.31661(5) 0.30725(5) 0.07412(18) Uani 1 1 d . . . . .
I3 I 0.97807(6) 0.26595(4) 0.49417(5) 0.05924(15) Uani 1 1 d . . . . .
I4 I 1.09084(8) 0.21886(5) 0.69104(5) 0.0815(2) Uani 1 1 d . . . . .

loop_
_atom_site_aniso_label
_atom_site_aniso_U_11
_atom_site_aniso_U_22
_atom_site_aniso_U_33
_atom_site_aniso_U_23
_atom_site_aniso_U_13
_atom_site_aniso_U_12
C1 0.119(8) 0.057(5) 0.074(6) 0.027(5) 0.006(6) 0.000(5)
C2 0.048(4) 0.035(3) 0.048(4) -0.006(3) 0.008(3) -0.001(3)
C3 0.051(5) 0.057(5) 0.076(6) -0.010(4) 0.007(4) -0.016(4)
C4 0.044(4) 0.076(6) 0.089(7) -0.025(5) -0.002(4) -0.022(4)
C5 0.049(4) 0.064(5) 0.066(5) -0.016(4) -0.016(4) -0.012(4)
C6 0.047(4) 0.044(4) 0.048(4) -0.012(3) -0.005(3) -0.003(3)
C7 0.043(4) 0.037(3) 0.038(4) -0.011(3) -0.003(3) -0.005(3)
C8 0.062(5) 0.060(5) 0.057(5) 0.001(4) -0.019(4) 0.008(4)
C9 0.046(4) 0.035(3) 0.037(4) -0.005(3) -0.004(3) -0.005(3)
C10 0.045(4) 0.044(4) 0.039(4) -0.003(3) -0.006(3) -0.011(3)
C11 0.059(5) 0.046(4) 0.050(4) -0.018(3) -0.005(4) 0.000(3)
C12 0.069(5) 0.059(5) 0.042(4) -0.017(3) -0.003(4) -0.012(4)
C13 0.053(4) 0.060(4) 0.036(4) -0.008(3) -0.011(3) -0.003(3)
C14 0.058(4) 0.046(4) 0.038(4) -0.003(3) -0.009(3) 0.001(3)
C15 0.186(13) 0.070(6) 0.050(5) -0.029(4) 0.007(6) -0.024(7)
C16 0.053(4) 0.052(4) 0.038(4) -0.003(3) -0.006(3) -0.006(3)
C17 0.040(4) 0.046(4) 0.034(3) -0.002(3) -0.009(3) -0.006(3)
C18 0.057(4) 0.052(4) 0.038(4) 0.001(3) -0.013(3) -0.013(3)
C19 0.086(6) 0.062(5) 0.060(5) 0.006(4) -0.016(5) -0.033(5)
C20 0.113(8) 0.091(7) 0.054(6) 0.014(5) 0.002(5) -0.046(6)
C21 0.103(7) 0.093(7) 0.039(5) 0.002(4) 0.002(5) -0.033(6)
O1 0.070(4) 0.063(3) 0.044(3) 0.010(2) 0.002(3) -0.013(3)
O2 0.082(4) 0.060(3) 0.038(3) -0.016(2) 0.002(3) -0.015(3)
O3 0.067(3) 0.046(3) 0.041(3) -0.006(2) -0.017(2) 0.007(2)
Br1 0.1127(9) 0.1094(8) 0.1078(9) -0.0013(7) -0.0705(8) -0.0339(7)
Br2 0.1395(10) 0.0719(6) 0.1054(9) 0.0112(6) -0.0165(7) -0.0578(7)
Br3 0.1006(8) 0.1120(8) 0.0436(5) -0.0115(5) -0.0275(5) 0.0069(6)
Sb1 0.0438(2) 0.0358(2) 0.0310(2) -0.00421(16) -0.00592(18) -0.00446(18)
I1 0.0534(3) 0.0446(3) 0.0566(3) -0.0056(2) -0.0082(2) 0.0030(2)
I2 0.0653(4) 0.0736(4) 0.0866(4) -0.0223(3) -0.0230(3) 0.0001(3)
I3 0.0521(3) 0.0419(3) 0.0809(4) -0.0056(2) -0.0027(3) -0.0030(2)
I4 0.1034(5) 0.0559(3) 0.0867(5) 0.0135(3) -0.0265(4) -0.0070(3)

loop_
_atom_type_symbol
_atom_type_description
_atom_type_scat_dispersion_real
_atom_type_scat_dispersion_imag
_atom_type_scat_source
C C 0.0033 0.0016 'International Tables Vol C Tables 4.2.6.8 and 6.1.1.4'
H H 0.0000 0.0000 'International Tables Vol C Tables 4.2.6.8 and 6.1.1.4'
O O 0.0106 0.0060 'International Tables Vol C Tables 4.2.6.8 and 6.1.1.4'
Br Br -0.2901 2.4595 'International Tables Vol C Tables 4.2.6.8 and 6.1.1.4'
Sb Sb -0.5866 1.5461 'International Tables Vol C Tables 4.2.6.8 and 6.1.1.4'
I I -0.4742 1.8119 'International Tables Vol C Tables 4.2.6.8 and 6.1.1.4'

loop_
_geom_angle_atom_site_label_1
_geom_angle_atom_site_label_2
_geom_angle_atom_site_label_3
_geom_angle
_geom_angle_site_symmetry_1
_geom_angle_site_symmetry_3
_geom_angle_publ_flag
O1 C1 H1A 109.5 . . ?
O1 C1 H1B 109.5 . . ?
H1A C1 H1B 109.5 . . ?
O1 C1 H1C 109.5 . . ?
H1A C1 H1C 109.5 . . ?
H1B C1 H1C 109.5 . . ?
C3 C2 O1 127.8(7) . . ?
C3 C2 C7 118.0(7) . . ?
O1 C2 C7 114.2(6) . . ?
C2 C3 C4 120.7(8) . . ?
C2 C3 H3 119.7 . . ?
C4 C3 H3 119.7 . . ?
C5 C4 C3 121.5(7) . . ?
C5 C4 H4 119.2 . . ?
C3 C4 H4 119.2 . . ?
C4 C5 C6 119.4(8) . . ?
C4 C5 Br1 121.4(6) . . ?
C6 C5 Br1 119.2(6) . . ?
C5 C6 C7 118.2(7) . . ?
C5 C6 H6 120.9 . . ?
C7 C6 H6 120.9 . . ?
C2 C7 C6 122.1(6) . . ?
C2 C7 Sb1 114.2(5) . . ?
C6 C7 Sb1 123.5(5) . . ?
O3 C8 H8A 109.5 . . ?
O3 C8 H8B 109.5 . . ?
H8A C8 H8B 109.5 . . ?
O3 C8 H8C 109.5 . . ?
H8A C8 H8C 109.5 . . ?
H8B C8 H8C 109.5 . . ?
C14 C9 C10 122.2(6) . . ?
C14 C9 Sb1 124.0(5) . . ?
C10 C9 Sb1 113.9(5) . . ?
O3 C10 C11 125.8(6) . . ?
O3 C10 C9 115.2(6) . . ?
C11 C10 C9 119.0(6) . . ?
C12 C11 C10 119.4(7) . . ?
C12 C11 H11 120.3 . . ?
C10 C11 H11 120.3 . . ?
C11 C12 C13 120.4(7) . . ?
C11 C12 H12 119.8 . . ?
C13 C12 H12 119.8 . . ?
C14 C13 C12 121.4(7) . . ?
C14 C13 Br3 119.4(6) . . ?
C12 C13 Br3 119.2(5) . . ?
C9 C14 C13 117.6(7) . . ?
C9 C14 H14 121.2 . . ?
C13 C14 H14 121.2 . . ?
O2 C15 H15A 109.5 . . ?
O2 C15 H15B 109.5 . . ?
H15A C15 H15B 109.5 . . ?
O2 C15 H15C 109.5 . . ?
H15A C15 H15C 109.5 . . ?
H15B C15 H15C 109.5 . . ?
O2 C16 C21 123.7(7) . . ?
O2 C16 C17 116.6(6) . . ?
C21 C16 C17 119.7(7) . . ?
C18 C17 C16 121.6(6) . . ?
C18 C17 Sb1 119.6(5) . . ?
C16 C17 Sb1 118.2(5) . . ?
C19 C18 C17 118.2(7) . . ?
C19 C18 H18 120.9 . . ?
C17 C18 H18 120.9 . . ?
C18 C19 C20 120.7(8) . . ?
C18 C19 Br2 118.7(7) . . ?
C20 C19 Br2 120.5(6) . . ?
C19 C20 C21 121.6(8) . . ?
C19 C20 H20 119.2 . . ?
C21 C20 H20 119.2 . . ?
C16 C21 C20 118.2(8) . . ?
C16 C21 H21 120.9 . . ?
C20 C21 H21 120.9 . . ?
C2 O1 C1 119.3(7) . . ?
C16 O2 C15 119.5(6) . . ?
C10 O3 C8 118.0(5) . . ?
C17 Sb1 C7 110.6(3) . . ?
C17 Sb1 C9 109.1(2) . . ?
C7 Sb1 C9 114.0(3) . . ?
C17 Sb1 I1 108.99(19) . . ?
C7 Sb1 I1 106.56(18) . . ?
C9 Sb1 I1 107.39(18) . . ?
I2 I3 I4 178.25(3) . . ?

loop_
_geom_bond_atom_site_label_1
_geom_bond_atom_site_label_2
_geom_bond_distance
_geom_bond_site_symmetry_2
_geom_bond_publ_flag
C1 O1 1.392(9) . ?
C1 H1A 0.9600 . ?
C1 H1B 0.9600 . ?
C1 H1C 0.9600 . ?
C2 C3 1.346(10) . ?
C2 O1 1.349(9) . ?
C2 C7 1.357(9) . ?
C3 C4 1.352(13) . ?
C3 H3 0.9300 . ?
C4 C5 1.342(12) . ?
C4 H4 0.9300 . ?
C5 C6 1.365(10) . ?
C5 Br1 1.867(8) . ?
C6 C7 1.372(9) . ?
C6 H6 0.9300 . ?
C7 Sb1 2.060(6) . ?
C8 O3 1.415(8) . ?
C8 H8A 0.9600 . ?
C8 H8B 0.9600 . ?
C8 H8C 0.9600 . ?
C9 C14 1.359(9) . ?
C9 C10 1.381(9) . ?
C9 Sb1 2.081(6) . ?
C10 O3 1.354(8) . ?
C10 C11 1.377(9) . ?
C11 C12 1.358(10) . ?
C11 H11 0.9300 . ?
C12 C13 1.373(11) . ?
C12 H12 0.9300 . ?
C13 C14 1.370(10) . ?
C13 Br3 1.876(7) . ?
C14 H14 0.9300 . ?
C15 O2 1.399(9) . ?
C15 H15A 0.9600 . ?
C15 H15B 0.9600 . ?
C15 H15C 0.9600 . ?
C16 O2 1.337(8) . ?
C16 C21 1.354(11) . ?
C16 C17 1.365(9) . ?
C17 C18 1.356(9) . ?
C17 Sb1 2.038(6) . ?
C18 C19 1.340(10) . ?
C18 H18 0.9300 . ?
C19 C20 1.354(13) . ?
C19 Br2 1.858(8) . ?
C20 C21 1.356(13) . ?
C20 H20 0.9300 . ?
C21 H21 0.9300 . ?
Sb1 I1 2.6399(11) . ?
I2 I3 2.8472(11) . ?
I3 I4 2.9520(11) . ?
